data_7211173
loop_
_publ_author_name
'Kettner, Florian'
'Kischel, Marcus'
'Krautscheid, Harald'

_publ_section_title
;
 Coordination polymers based on 1,1&#x2032;-cobaltocenium dicarboxylate
 linkers
;
_journal_issue 42
_journal_name_full CrystEngComm
_journal_page_first 8437
_journal_paper_doi 10.1039/c3ce41371c
_journal_volume 15
_journal_year 2013
_chemical_formula_moiety 'C22 H16 Co N2 O4 Zn, F6 P'
_chemical_formula_sum 'C22 H16 Co F6 N2 O4 P Zn'
_chemical_formula_weight 641.64
_chemical_name_systematic
;
 ?
;
_space_group_IT_number 2
_symmetry_cell_setting triclinic
_symmetry_space_group_name_Hall '-P 1'
_symmetry_space_group_name_H-M 'P -1'
_atom_sites_solution_hydrogens geom
_atom_sites_solution_primary direct
_atom_sites_solution_secondary difmap
_audit_creation_method SHELXL-97
_cell_angle_alpha 84.323(16)
_cell_angle_beta 78.295(15)
_cell_angle_gamma 79.696(16)
_cell_formula_units_Z 2
_cell_length_a 6.8096(12)
_cell_length_b 12.270(3)
_cell_length_c 14.134(3)
_cell_measurement_reflns_used 7454
_cell_measurement_temperature 213(2)
_cell_measurement_theta_max 26.6
_cell_measurement_theta_min 2.3
_cell_volume 1135.3(4)
_computing_cell_refinement 'STOE IPDS software'
_computing_data_collection 'STOE IPDS software'
_computing_data_reduction 'STOE IPDS software, STOE X-RED'
_computing_structure_refinement 'SHELXL-97 (Sheldrick, 1997)'
_diffrn_ambient_temperature 213(2)
_diffrn_measured_fraction_theta_full 0.935
_diffrn_measured_fraction_theta_max 0.935
_diffrn_measurement_device_type 'STOE IPDS-1'
_diffrn_measurement_method 'omega scans'
_diffrn_radiation_monochromator graphite
_diffrn_radiation_source 'fine-focus sealed tube'
_diffrn_radiation_type MoK\a
_diffrn_radiation_wavelength 0.71073
_diffrn_reflns_av_R_equivalents 0.0375
_diffrn_reflns_av_sigmaI/netI 0.0681
_diffrn_reflns_limit_h_max 8
_diffrn_reflns_limit_h_min -8
_diffrn_reflns_limit_k_max 15
_diffrn_reflns_limit_k_min -15
_diffrn_reflns_limit_l_max 17
_diffrn_reflns_limit_l_min -17
_diffrn_reflns_number 8936
_diffrn_reflns_theta_full 25.99
_diffrn_reflns_theta_max 25.99
_diffrn_reflns_theta_min 2.31
_diffrn_standards_number none
_exptl_absorpt_coefficient_mu 1.941
_exptl_absorpt_correction_T_max 0.793
_exptl_absorpt_correction_T_min 0.691
_exptl_absorpt_correction_type numerical
_exptl_crystal_colour yellow
_exptl_crystal_density_diffrn 1.877
_exptl_crystal_density_method 'not measured'
_exptl_crystal_description tip
_exptl_crystal_F_000 640
_exptl_crystal_size_max 0.23
_exptl_crystal_size_mid 0.18
_exptl_crystal_size_min 0.11
_refine_diff_density_max 0.548
_refine_diff_density_min -0.435
_refine_diff_density_rms 0.087
_refine_ls_extinction_method none
_refine_ls_goodness_of_fit_ref 0.873
_refine_ls_hydrogen_treatment constr
_refine_ls_matrix_type full
_refine_ls_number_parameters 331
_refine_ls_number_reflns 4181
_refine_ls_number_restraints 8
_refine_ls_restrained_S_all 0.872
_refine_ls_R_factor_all 0.0724
_refine_ls_R_factor_gt 0.0440
_refine_ls_shift/su_max 0.000
_refine_ls_shift/su_mean 0.000
_refine_ls_structure_factor_coef Fsqd
_refine_ls_weighting_details 'calc w=1/[\s^2^(Fo^2^)+(0.0583P)^2^+0.0000P] where P=(Fo^2^+2Fc^2^)/3'
_refine_ls_weighting_scheme calc
_refine_ls_wR_factor_gt 0.0990
_refine_ls_wR_factor_ref 0.1055
_reflns_number_gt 2714
_reflns_number_total 4181
_reflns_threshold_expression >2sigma(I)
_cod_data_source_file c3ce41371c.txt
_cod_data_source_block ip1-1082
_cod_original_sg_symbol_Hall '-P 1 '
_cod_original_sg_symbol_H-M P-1
_cod_database_code 7211173

loop_
_symmetry_equiv_pos_as_xyz
'x, y, z'
'-x, -y, -z'

loop_
_atom_site_label
_atom_site_type_symbol
_atom_site_fract_x
_atom_site_fract_y
_atom_site_fract_z
_atom_site_U_iso_or_equiv
_atom_site_adp_type
_atom_site_occupancy
_atom_site_symmetry_multiplicity
_atom_site_calc_flag
_atom_site_refinement_flags
_atom_site_disorder_assembly
_atom_site_disorder_group
C1 C 0.5796(7) 0.1825(4) 0.8367(3) 0.0491(12) Uani 1 1 d . A .
C2 C 0.6723(6) 0.0910(4) 0.8998(3) 0.0444(11) Uani 1 1 d . . .
C3 C 0.7274(7) -0.0250(4) 0.8828(3) 0.0525(13) Uani 1 1 d . . .
H3 H 0.7224 -0.0580 0.8262 0.063 Uiso 1 1 calc R . .
C4 C 0.7912(7) -0.0810(4) 0.9676(4) 0.0541(13) Uani 1 1 d . . .
H4 H 0.8365 -0.1576 0.9765 0.065 Uiso 1 1 calc R . .
C5 C 0.7747(7) -0.0019(5) 1.0356(4) 0.0574(14) Uani 1 1 d . . .
H5 H 0.8060 -0.0166 1.0979 0.069 Uiso 1 1 calc R . .
C6 C 0.7031(7) 0.1029(4) 0.9943(3) 0.0525(13) Uani 1 1 d . . .
H6 H 0.6795 0.1702 1.0245 0.063 Uiso 1 1 calc R . .
C7 C 0.0587(7) 0.3425(4) 0.8326(3) 0.0474(11) Uani 1 1 d . A .
C8 C -0.0858(7) 0.4258(4) 0.8954(3) 0.0450(11) Uani 1 1 d . . .
C9 C -0.1986(7) 0.3994(4) 0.9886(3) 0.0522(13) Uani 1 1 d . . .
H9 H -0.2034 0.3274 1.0178 0.063 Uiso 1 1 calc R . .
C10 C -0.3026(7) 0.4993(5) 1.0302(4) 0.0597(15) Uani 1 1 d . . .
H10 H -0.3861 0.5053 1.0918 0.072 Uiso 1 1 calc R . .
C11 C -0.2585(8) 0.5875(5) 0.9629(4) 0.0618(14) Uani 1 1 d . . .
H11 H -0.3095 0.6630 0.9714 0.074 Uiso 1 1 calc R . .
C12 C -0.1233(8) 0.5440(4) 0.8792(4) 0.0557(13) Uani 1 1 d . . .
H12 H -0.0688 0.5854 0.8236 0.067 Uiso 1 1 calc R . .
C13 C 0.3347(15) 0.1285(8) 0.5284(6) 0.045(2) Uiso 0.566(12) 1 d PD A 1
H13 H 0.4661 0.1429 0.5011 0.054 Uiso 0.566(12) 1 calc PR A 1
C14 C 0.2471(14) 0.0610(8) 0.4805(6) 0.041(2) Uiso 0.566(12) 1 d PD A 1
H14 H 0.3158 0.0324 0.4213 0.050 Uiso 0.566(12) 1 calc PR A 1
C16 C -0.0411(16) 0.0802(10) 0.6106(7) 0.052(3) Uiso 0.566(12) 1 d PD A 1
H16 H -0.1692 0.0642 0.6421 0.063 Uiso 0.566(12) 1 calc PR A 1
C17 C 0.0570(16) 0.1484(10) 0.6519(7) 0.054(3) Uiso 0.566(12) 1 d PD A 1
H17 H -0.0103 0.1776 0.7111 0.065 Uiso 0.566(12) 1 calc PR A 1
C13A C 0.251(2) 0.1794(12) 0.5223(8) 0.056(3) Uiso 0.434(12) 1 d PD A 2
H13A H 0.3259 0.2313 0.4849 0.068 Uiso 0.434(12) 1 calc PR A 2
C14A C 0.163(2) 0.1115(12) 0.4728(9) 0.058(3) Uiso 0.434(12) 1 d PD A 2
H14A H 0.1827 0.1179 0.4049 0.070 Uiso 0.434(12) 1 calc PR A 2
C16A C 0.0102(18) 0.0415(11) 0.6255(7) 0.039(3) Uiso 0.434(12) 1 d PD A 2
H16A H -0.0817 -0.0009 0.6644 0.047 Uiso 0.434(12) 1 calc PR A 2
C17A C 0.107(2) 0.1084(12) 0.6677(9) 0.049(3) Uiso 0.434(12) 1 d PD A 2
H17A H 0.0826 0.1083 0.7356 0.059 Uiso 0.434(12) 1 calc PR A 2
C15 C 0.0499(8) 0.0368(4) 0.5242(3) 0.0507(12) Uani 1 1 d . . .
C18 C 0.7154(15) 0.3201(9) 0.5305(7) 0.050(3) Uiso 0.531(13) 1 d PD A 1
H18 H 0.6963 0.2554 0.5054 0.060 Uiso 0.531(13) 1 calc PR A 1
C19 C 0.8781(15) 0.3733(8) 0.4848(6) 0.046(2) Uiso 0.531(13) 1 d PD A 1
H19 H 0.9656 0.3449 0.4292 0.056 Uiso 0.531(13) 1 calc PR A 1
C21 C 0.7859(18) 0.4990(9) 0.6104(7) 0.046(3) Uiso 0.531(13) 1 d PD A 1
H21 H 0.8097 0.5569 0.6432 0.056 Uiso 0.531(13) 1 calc PR A 1
C22 C 0.6251(18) 0.4425(9) 0.6509(8) 0.048(3) Uiso 0.531(13) 1 d PD A 1
H22 H 0.5422 0.4646 0.7097 0.058 Uiso 0.531(13) 1 calc PR A 1
C18A C 0.6439(16) 0.3716(9) 0.5136(7) 0.041(3) Uiso 0.469(13) 1 d PD A 2
H18A H 0.5751 0.3395 0.4750 0.050 Uiso 0.469(13) 1 calc PR A 2
C19A C 0.8005(15) 0.4287(9) 0.4662(7) 0.042(3) Uiso 0.469(13) 1 d PD A 2
H19A H 0.8303 0.4380 0.3982 0.051 Uiso 0.469(13) 1 calc PR A 2
C21A C 0.8437(19) 0.4723(10) 0.6205(8) 0.044(3) Uiso 0.469(13) 1 d PD A 2
H21A H 0.9005 0.5118 0.6589 0.052 Uiso 0.469(13) 1 calc PR A 2
C22A C 0.688(2) 0.4128(11) 0.6618(8) 0.050(3) Uiso 0.469(13) 1 d PD A 2
H22A H 0.6493 0.4086 0.7296 0.060 Uiso 0.469(13) 1 calc PR A 2
C20 C 0.9114(7) 0.4715(4) 0.5229(3) 0.0500(12) Uani 1 1 d . . .
Co1 Co 0.5000 0.0000 1.0000 0.0397(2) Uani 1 2 d S . .
Co2 Co 0.0000 0.5000 1.0000 0.0411(2) Uani 1 2 d S . .
F1 F 0.7072(10) 0.3485(4) 0.2579(4) 0.150(2) Uani 1 1 d . . .
F2 F 0.8400(7) 0.1944(5) 0.1825(3) 0.1282(17) Uani 1 1 d . . .
F3 F 0.5753(10) 0.1170(4) 0.2629(4) 0.143(2) Uani 1 1 d . . .
F4 F 0.4472(8) 0.2747(4) 0.3351(3) 0.1331(19) Uani 1 1 d . . .
F5 F 0.7557(10) 0.1889(4) 0.3471(3) 0.145(2) Uani 1 1 d . . .
F6 F 0.5284(8) 0.2726(5) 0.1736(3) 0.1336(18) Uani 1 1 d . . .
N1 N 0.2367(6) 0.1752(3) 0.6143(3) 0.0527(10) Uani 1 1 d . . .
N2 N 0.5850(6) 0.3593(3) 0.6097(3) 0.0488(10) Uani 1 1 d . . .
O1 O 0.5400(5) 0.1510(3) 0.7570(2) 0.0561(9) Uani 1 1 d . . .
O2 O 0.5419(5) 0.2791(3) 0.8611(3) 0.0594(9) Uani 1 1 d . . .
O3 O 0.1609(5) 0.3827(3) 0.7536(2) 0.0563(9) Uani 1 1 d . . .
O4 O 0.0714(5) 0.2428(3) 0.8578(2) 0.0585(9) Uani 1 1 d . . .
P1 P 0.6468(3) 0.23114(13) 0.25992(10) 0.0717(5) Uani 1 1 d . . .
Zn1 Zn 0.37202(9) 0.26792(5) 0.69083(4) 0.04872(18) Uani 1 1 d . A .

loop_
_atom_site_aniso_label
_atom_site_aniso_U_11
_atom_site_aniso_U_22
_atom_site_aniso_U_33
_atom_site_aniso_U_23
_atom_site_aniso_U_13
_atom_site_aniso_U_12
C1 0.041(3) 0.058(3) 0.048(3) -0.001(2) 0.003(2) -0.020(2)
C2 0.035(2) 0.050(3) 0.048(2) 0.001(2) 0.000(2) -0.018(2)
C3 0.044(3) 0.060(3) 0.048(3) -0.008(2) 0.009(2) -0.012(2)
C4 0.039(3) 0.054(3) 0.064(3) 0.008(2) -0.002(2) -0.009(2)
C5 0.044(3) 0.077(4) 0.059(3) 0.014(3) -0.017(2) -0.031(3)
C6 0.052(3) 0.060(3) 0.056(3) 0.006(2) -0.017(2) -0.033(3)
C7 0.045(3) 0.055(3) 0.048(3) -0.012(2) -0.014(2) -0.012(2)
C8 0.040(2) 0.054(3) 0.048(2) -0.013(2) -0.014(2) -0.013(2)
C9 0.046(3) 0.061(3) 0.057(3) -0.016(2) -0.005(2) -0.029(2)
C10 0.041(3) 0.086(4) 0.060(3) -0.024(3) -0.007(2) -0.022(3)
C11 0.051(3) 0.059(3) 0.080(4) -0.024(3) -0.025(3) 0.002(3)
C12 0.061(3) 0.062(3) 0.051(3) -0.007(2) -0.021(2) -0.014(3)
C15 0.056(3) 0.060(3) 0.039(2) -0.002(2) -0.006(2) -0.022(2)
C20 0.052(3) 0.060(3) 0.040(2) -0.007(2) -0.003(2) -0.018(2)
Co1 0.0377(5) 0.0430(5) 0.0408(4) -0.0027(4) -0.0028(4) -0.0182(4)
Co2 0.0406(5) 0.0443(5) 0.0430(4) -0.0100(4) -0.0069(4) -0.0163(4)
F1 0.210(6) 0.106(3) 0.137(4) -0.028(3) 0.018(4) -0.080(4)
F2 0.103(3) 0.188(5) 0.084(3) -0.050(3) 0.004(2) 0.000(3)
F3 0.209(6) 0.104(3) 0.137(4) -0.021(3) -0.029(4) -0.074(4)
F4 0.156(4) 0.132(4) 0.084(3) -0.005(3) 0.032(3) -0.015(3)
F5 0.226(6) 0.132(4) 0.086(3) -0.028(3) -0.074(4) 0.010(4)
F6 0.136(4) 0.178(5) 0.076(3) 0.003(3) -0.029(3) 0.008(4)
N1 0.061(3) 0.059(2) 0.042(2) -0.0058(18) -0.0043(19) -0.022(2)
N2 0.053(2) 0.058(2) 0.0380(19) -0.0035(17) -0.0025(17) -0.023(2)
O1 0.056(2) 0.062(2) 0.0509(19) -0.0071(16) -0.0044(16) -0.0148(17)
O2 0.065(2) 0.050(2) 0.065(2) -0.0015(17) -0.0104(18) -0.0151(18)
O3 0.057(2) 0.067(2) 0.0467(18) -0.0058(16) -0.0041(16) -0.0184(18)
O4 0.069(2) 0.052(2) 0.056(2) -0.0139(16) -0.0067(18) -0.0138(18)
P1 0.1015(13) 0.0720(10) 0.0429(7) -0.0084(7) -0.0021(8) -0.0282(9)
Zn1 0.0529(3) 0.0549(3) 0.0419(3) -0.0051(2) -0.0048(2) -0.0216(3)

loop_
_atom_type_symbol
_atom_type_description
_atom_type_scat_dispersion_real
_atom_type_scat_dispersion_imag
_atom_type_scat_source
C C 0.0033 0.0016 'International Tables Vol C Tables 4.2.6.8 and 6.1.1.4'
Co Co 0.3494 0.9721 'International Tables Vol C Tables 4.2.6.8 and 6.1.1.4'
F F 0.0171 0.0103 'International Tables Vol C Tables 4.2.6.8 and 6.1.1.4'
N N 0.0061 0.0033 'International Tables Vol C Tables 4.2.6.8 and 6.1.1.4'
O O 0.0106 0.0060 'International Tables Vol C Tables 4.2.6.8 and 6.1.1.4'
P P 0.1023 0.0942 'International Tables Vol C Tables 4.2.6.8 and 6.1.1.4'
Zn Zn 0.2839 1.4301 'International Tables Vol C Tables 4.2.6.8 and 6.1.1.4'
H H 0.0000 0.0000 'International Tables Vol C Tables 4.2.6.8 and 6.1.1.4'

loop_
_geom_angle_atom_site_label_1
_geom_angle_atom_site_label_2
_geom_angle_atom_site_label_3
_geom_angle
_geom_angle_site_symmetry_1
_geom_angle_site_symmetry_3
O2 C1 O1 124.4(5) . .
O2 C1 C2 120.5(4) . .
O1 C1 C2 115.0(4) . .
C6 C2 C3 107.0(4) . .
C6 C2 C1 124.7(4) . .
C3 C2 C1 128.0(4) . .
C6 C2 Co1 69.1(2) . .
C3 C2 Co1 69.4(2) . .
C1 C2 Co1 121.9(3) . .
C4 C3 C2 107.4(4) . .
C4 C3 Co1 69.6(3) . .
C2 C3 Co1 69.1(2) . .
C4 C3 H3 126.3 . .
C2 C3 H3 126.3 . .
Co1 C3 H3 126.5 . .
C5 C4 C3 108.4(5) . .
C5 C4 Co1 69.5(3) . .
C3 C4 Co1 69.3(3) . .
C5 C4 H4 125.8 . .
C3 C4 H4 125.8 . .
Co1 C4 H4 127.0 . .
C6 C5 C4 108.2(5) . .
C6 C5 Co1 69.3(3) . .
C4 C5 Co1 70.0(3) . .
C6 C5 H5 125.9 . .
C4 C5 H5 125.9 . .
Co1 C5 H5 126.3 . .
C5 C6 C2 109.1(5) . .
C5 C6 Co1 70.1(2) . .
C2 C6 Co1 69.8(2) . .
C5 C6 H6 125.4 . .
C2 C6 H6 125.4 . .
Co1 C6 H6 126.3 . .
O4 C7 O3 124.5(4) . .
O4 C7 C8 119.6(4) . .
O3 C7 C8 116.0(4) . .
C9 C8 C12 107.0(4) . .
C9 C8 C7 124.5(5) . .
C12 C8 C7 128.2(4) . .
C9 C8 Co2 69.0(2) . .
C12 C8 Co2 69.3(3) . .
C7 C8 Co2 122.6(3) . .
C10 C9 C8 108.9(5) . .
C10 C9 Co2 69.2(2) . .
C8 C9 Co2 70.1(2) . .
C10 C9 H9 125.6 . .
C8 C9 H9 125.6 . .
Co2 C9 H9 126.8 . .
C11 C10 C9 107.6(4) . .
C11 C10 Co2 70.1(3) . .
C9 C10 Co2 69.7(3) . .
C11 C10 H10 126.2 . .
C9 C10 H10 126.2 . .
Co2 C10 H10 125.6 . .
C10 C11 C12 108.9(5) . .
C10 C11 Co2 69.4(3) . .
C12 C11 Co2 69.8(3) . .
C10 C11 H11 125.6 . .
C12 C11 H11 125.6 . .
Co2 C11 H11 126.9 . .
C11 C12 C8 107.5(4) . .
C11 C12 Co2 69.1(3) . .
C8 C12 Co2 69.6(3) . .
C11 C12 H12 126.2 . .
C8 C12 H12 126.2 . .
Co2 C12 H12 126.6 . .
N1 C13 C14 123.0(7) . .
N1 C13 H13 118.5 . .
C14 C13 H13 118.5 . .
C13 C14 C15 118.0(7) . .
C13 C14 H14 121.0 . .
C15 C14 H14 121.0 . .
C15 C16 C17 119.6(8) . .
C15 C16 H16 120.2 . .
C17 C16 H16 120.2 . .
N1 C17 C16 125.0(8) . .
N1 C17 H17 117.5 . .
C16 C17 H17 117.5 . .
N1 C13A C14A 124.7(10) . .
N1 C13A H13A 117.6 . .
C14A C13A H13A 117.6 . .
C15 C14A C13A 119.7(10) . .
C15 C14A H14A 120.2 . .
C13A C14A H14A 120.2 . .
C17A C16A C15 119.8(9) . .
C17A C16A H16A 120.1 . .
C15 C16A H16A 120.1 . .
N1 C17A C16A 122.6(10) . .
N1 C17A H17A 118.7 . .
C16A C17A H17A 118.7 . .
C14A C15 C16A 116.1(7) . .
C16 C15 C14 118.1(6) . .
N2 C18 C19 121.7(8) . .
N2 C18 H18 119.2 . .
C19 C18 H18 119.2 . .
C18 C19 C20 119.9(7) . .
C18 C19 H19 120.0 . .
C20 C19 H19 120.0 . .
C20 C21 C22 121.5(8) . .
C20 C21 H21 119.3 . .
C22 C21 H21 119.3 . .
N2 C22 C21 122.5(8) . .
N2 C22 H22 118.8 . .
C21 C22 H22 118.8 . .
N2 C18A C19A 124.8(8) . .
N2 C18A H18A 117.6 . .
C19A C18A H18A 117.6 . .
C18A C19A C20 118.1(8) . .
C18A C19A H19A 121.0 . .
C20 C19A H19A 121.0 . .
C20 C21A C22A 118.1(9) . .
C20 C21A H21A 121.0 . .
C22A C21A H21A 121.0 . .
N2 C22A C21A 124.6(9) . .
N2 C22A H22A 117.7 . .
C21A C22A H22A 117.7 . .
C21A C20 C19A 119.2(6) . .
C21 C20 C19 114.8(6) . .
C6 Co1 C6 180.0(2) . 2_657
C6 Co1 C2 138.94(18) . 2_657
C6 Co1 C2 41.06(18) 2_657 2_657
C6 Co1 C2 41.06(18) . .
C6 Co1 C2 138.94(18) 2_657 .
C2 Co1 C2 180.000(1) 2_657 .
C6 Co1 C5 139.4(2) . 2_657
C6 Co1 C5 40.6(2) 2_657 2_657
C2 Co1 C5 69.12(19) 2_657 2_657
C2 Co1 C5 110.88(19) . 2_657
C6 Co1 C5 40.6(2) . .
C6 Co1 C5 139.4(2) 2_657 .
C2 Co1 C5 110.88(19) 2_657 .
C2 Co1 C5 69.12(19) . .
C5 Co1 C5 180.000(1) 2_657 .
C6 Co1 C3 111.0(2) . 2_657
C6 Co1 C3 69.0(2) 2_657 2_657
C2 Co1 C3 41.46(18) 2_657 2_657
C2 Co1 C3 138.54(18) . 2_657
C5 Co1 C3 69.0(2) 2_657 2_657
C5 Co1 C3 111.0(2) . 2_657
C6 Co1 C3 69.0(2) . .
C6 Co1 C3 111.0(2) 2_657 .
C2 Co1 C3 138.54(18) 2_657 .
C2 Co1 C3 41.46(18) . .
C5 Co1 C3 111.0(2) 2_657 .
C5 Co1 C3 69.0(2) . .
C3 Co1 C3 180.000(1) 2_657 .
C6 Co1 C4 68.3(2) . .
C6 Co1 C4 111.7(2) 2_657 .
C2 Co1 C4 110.76(19) 2_657 .
C2 Co1 C4 69.24(19) . .
C5 Co1 C4 139.5(2) 2_657 .
C5 Co1 C4 40.5(2) . .
C3 Co1 C4 138.9(2) 2_657 .
C3 Co1 C4 41.1(2) . .
C6 Co1 C4 111.7(2) . 2_657
C6 Co1 C4 68.3(2) 2_657 2_657
C2 Co1 C4 69.24(19) 2_657 2_657
C2 Co1 C4 110.76(19) . 2_657
C5 Co1 C4 40.5(2) 2_657 2_657
C5 Co1 C4 139.5(2) . 2_657
C3 Co1 C4 41.1(2) 2_657 2_657
C3 Co1 C4 138.9(2) . 2_657
C4 Co1 C4 180.000(1) . 2_657
C10 Co2 C10 180.00(6) 2_567 .
C10 Co2 C9 41.1(2) 2_567 2_567
C10 Co2 C9 138.9(2) . 2_567
C10 Co2 C9 138.9(2) 2_567 .
C10 Co2 C9 41.1(2) . .
C9 Co2 C9 180.000(1) 2_567 .
C10 Co2 C11 139.5(2) 2_567 .
C10 Co2 C11 40.5(2) . .
C9 Co2 C11 111.7(2) 2_567 .
C9 Co2 C11 68.3(2) . .
C10 Co2 C11 40.5(2) 2_567 2_567
C10 Co2 C11 139.5(2) . 2_567
C9 Co2 C11 68.3(2) 2_567 2_567
C9 Co2 C11 111.7(2) . 2_567
C11 Co2 C11 180.000(1) . 2_567
C10 Co2 C12 110.9(2) 2_567 .
C10 Co2 C12 69.1(2) . .
C9 Co2 C12 111.3(2) 2_567 .
C9 Co2 C12 68.7(2) . .
C11 Co2 C12 41.1(2) . .
C11 Co2 C12 138.9(2) 2_567 .
C10 Co2 C12 69.1(2) 2_567 2_567
C10 Co2 C12 110.9(2) . 2_567
C9 Co2 C12 68.7(2) 2_567 2_567
C9 Co2 C12 111.3(2) . 2_567
C11 Co2 C12 138.9(2) . 2_567
C11 Co2 C12 41.1(2) 2_567 2_567
C12 Co2 C12 180.000(1) . 2_567
C10 Co2 C8 69.43(18) 2_567 2_567
C10 Co2 C8 110.57(18) . 2_567
C9 Co2 C8 40.95(18) 2_567 2_567
C9 Co2 C8 139.05(18) . 2_567
C11 Co2 C8 111.0(2) . 2_567
C11 Co2 C8 69.0(2) 2_567 2_567
C12 Co2 C8 138.9(2) . 2_567
C12 Co2 C8 41.1(2) 2_567 2_567
C10 Co2 C8 110.57(18) 2_567 .
C10 Co2 C8 69.43(18) . .
C9 Co2 C8 139.05(18) 2_567 .
C9 Co2 C8 40.95(18) . .
C11 Co2 C8 69.0(2) . .
C11 Co2 C8 111.0(2) 2_567 .
C12 Co2 C8 41.1(2) . .
C12 Co2 C8 138.9(2) 2_567 .
C8 Co2 C8 180.000(1) 2_567 .
C13A N1 C17A 116.2(7) . .
C17 N1 C13 116.2(6) . .
C17A N1 C13 110.6(6) . .
C13A N1 Zn1 126.6(5) . .
C17 N1 Zn1 120.1(5) . .
C17A N1 Zn1 117.1(5) . .
C13 N1 Zn1 123.4(4) . .
C22 N2 C18 118.9(6) . .
C18A N2 C22A 114.3(6) . .
C22 N2 Zn1 117.1(4) . .
C18A N2 Zn1 129.4(4) . .
C18 N2 Zn1 121.8(4) . .
C22A N2 Zn1 116.3(5) . .
C1 O1 Zn1 113.0(3) . .
C7 O3 Zn1 111.0(3) . .
F3 P1 F2 91.8(3) . .
F3 P1 F1 177.1(4) . .
F2 P1 F1 90.6(3) . .
F3 P1 F5 90.3(3) . .
F2 P1 F5 93.7(3) . .
F1 P1 F5 91.2(3) . .
F3 P1 F4 90.2(3) . .
F2 P1 F4 176.8(3) . .
F1 P1 F4 87.3(3) . .
F5 P1 F4 88.8(3) . .
F3 P1 F6 88.3(3) . .
F2 P1 F6 88.1(3) . .
F1 P1 F6 90.2(3) . .
F5 P1 F6 177.8(3) . .
F4 P1 F6 89.5(3) . .
O1 Zn1 O3 125.76(14) . .
O1 Zn1 N2 102.63(16) . .
O3 Zn1 N2 102.94(15) . .
O1 Zn1 N1 101.41(16) . .
O3 Zn1 N1 108.25(16) . .
N2 Zn1 N1 116.71(14) . .

loop_
_geom_bond_atom_site_label_1
_geom_bond_atom_site_label_2
_geom_bond_distance
_geom_bond_site_symmetry_2
C1 O2 1.235(6) .
C1 O1 1.319(6) .
C1 C2 1.493(7) .
C2 C6 1.419(7) .
C2 C3 1.436(7) .
C2 Co1 2.027(4) .
C3 C4 1.429(7) .
C3 Co1 2.031(4) .
C3 H3 0.9400 .
C4 C5 1.406(7) .
C4 Co1 2.036(5) .
C4 H4 0.9400 .
C5 C6 1.405(7) .
C5 Co1 2.029(5) .
C5 H5 0.9400 .
C6 Co1 2.018(4) .
C6 H6 0.9400 .
C7 O4 1.233(6) .
C7 O3 1.293(5) .
C7 C8 1.505(6) .
C8 C9 1.422(6) .
C8 C12 1.430(7) .
C8 Co2 2.040(4) .
C9 C10 1.419(7) .
C9 Co2 2.026(4) .
C9 H9 0.9400 .
C10 C11 1.401(8) .
C10 Co2 2.019(5) .
C10 H10 0.9400 .
C11 C12 1.428(7) .
C11 Co2 2.028(6) .
C11 H11 0.9400 .
C12 Co2 2.036(5) .
C12 H12 0.9400 .
C13 N1 1.386(9) .
C13 C14 1.396(10) .
C13 H13 0.9400 .
C14 C15 1.429(9) .
C14 H14 0.9400 .
C16 C15 1.364(10) .
C16 C17 1.394(10) .
C16 H16 0.9400 .
C17 N1 1.316(9) .
C17 H17 0.9400 .
C13A N1 1.280(12) .
C13A C14A 1.417(13) .
C13A H13A 0.9400 .
C14A C15 1.362(12) .
C14A H14A 0.9400 .
C16A C17A 1.383(12) .
C16A C15 1.406(11) .
C16A H16A 0.9400 .
C17A N1 1.374(11) .
C17A H17A 0.9400 .
C15 C15 1.510(9) 2_556
C18 N2 1.351(9) .
C18 C19 1.398(10) .
C18 H18 0.9400 .
C19 C20 1.440(10) .
C19 H19 0.9400 .
C21 C20 1.387(10) .
C21 C22 1.395(10) .
C21 H21 0.9400 .
C22 N2 1.318(10) .
C22 H22 0.9400 .
C18A N2 1.338(10) .
C18A C19A 1.400(10) .
C18A H18A 0.9400 .
C19A C20 1.401(10) .
C19A H19A 0.9400 .
C21A C20 1.363(11) .
C21A C22A 1.394(11) .
C21A H21A 0.9400 .
C22A N2 1.389(12) .
C22A H22A 0.9400 .
C20 C20 1.503(8) 2_766
Co1 C6 2.018(4) 2_657
Co1 C2 2.027(4) 2_657
Co1 C5 2.029(5) 2_657
Co1 C3 2.031(4) 2_657
Co1 C4 2.036(5) 2_657
Co2 C10 2.019(5) 2_567
Co2 C9 2.026(4) 2_567
Co2 C11 2.028(6) 2_567
Co2 C12 2.036(5) 2_567
Co2 C8 2.040(4) 2_567
F1 P1 1.563(4) .
F2 P1 1.560(4) .
F3 P1 1.557(4) .
F4 P1 1.590(5) .
F5 P1 1.563(5) .
F6 P1 1.590(5) .
N1 Zn1 2.083(4) .
N2 Zn1 2.080(3) .
O1 Zn1 1.955(4) .
O3 Zn1 1.961(4) .
